data_4312961
loop_
_publ_author_name
'Renata Dreos'
'Giorgio Nardin'
'Lucio Randaccio'
'Patrizia Siega'
'Giovanni Tauzher'

_publ_section_title
;
 A Guest-Induced Assembly of a Molecular Box from Methylcobaloxime and
 1,4-Phenylenebisboronic Acid
;
_journal_name_full 'Inorganic Chemistry'
_journal_page_first 612
_journal_page_last 617
_journal_paper_doi 10.1021/ic025909s
_journal_volume 42
_journal_year 2003
_chemical_formula_moiety '(C15 H25 B2 Co N4 O8),3(H2 O)'
_chemical_formula_sum 'C15 H31 B2 Co N4 O11'
_chemical_formula_weight 523.99
_chemical_name_systematic
;
  ?
;
_space_group_IT_number 2
_symmetry_cell_setting triclinic
_symmetry_space_group_name_Hall '-P 1'
_symmetry_space_group_name_H-M 'P -1'
_atom_sites_solution_hydrogens geom
_atom_sites_solution_primary direct
_atom_sites_solution_secondary difmap
_audit_creation_method SHELXL-97
_cell_angle_alpha 106.24(2)
_cell_angle_beta 111.199(15)
_cell_angle_gamma 97.834(18)
_cell_formula_units_Z 2
_cell_length_a 8.853(3)
_cell_length_b 11.865(4)
_cell_length_c 12.866(4)
_cell_measurement_temperature 150(2)
_cell_volume 1166.4(7)
_computing_structure_refinement 'SHELXL-97 (Sheldrick, 1997)'
_diffrn_ambient_temperature 150(2)
_diffrn_measured_fraction_theta_full 0.906
_diffrn_measured_fraction_theta_max 0.906
_diffrn_radiation_monochromator graphite
_diffrn_radiation_source 'fine-focus sealed tube'
_diffrn_radiation_type MoK\a
_diffrn_radiation_wavelength 0.71073
_diffrn_reflns_av_R_equivalents 0.0448
_diffrn_reflns_av_sigmaI/netI 0.0589
_diffrn_reflns_limit_h_max 11
_diffrn_reflns_limit_h_min -11
_diffrn_reflns_limit_k_max 14
_diffrn_reflns_limit_k_min -14
_diffrn_reflns_limit_l_max 16
_diffrn_reflns_limit_l_min -16
_diffrn_reflns_number 7638
_diffrn_reflns_theta_full 27.10
_diffrn_reflns_theta_max 27.10
_diffrn_reflns_theta_min 3.02
_exptl_absorpt_coefficient_mu 0.797
_exptl_absorpt_correction_type none
_exptl_crystal_density_diffrn 1.492
_exptl_crystal_density_method 'not measured'
_exptl_crystal_F_000 548
_refine_diff_density_max 0.340
_refine_diff_density_min -0.795
_refine_diff_density_rms 0.073
_refine_ls_extinction_method none
_refine_ls_goodness_of_fit_ref 1.055
_refine_ls_hydrogen_treatment mixed
_refine_ls_matrix_type full
_refine_ls_number_parameters 303
_refine_ls_number_reflns 4677
_refine_ls_number_restraints 0
_refine_ls_restrained_S_all 1.055
_refine_ls_R_factor_all 0.0511
_refine_ls_R_factor_gt 0.0463
_refine_ls_shift/su_max 0.140
_refine_ls_shift/su_mean 0.002
_refine_ls_structure_factor_coef Fsqd
_refine_ls_weighting_details 'calc w=1/[\s^2^(Fo^2^)+(0.0748P)^2^+0.5594P] where P=(Fo^2^+2Fc^2^)/3'
_refine_ls_weighting_scheme calc
_refine_ls_wR_factor_gt 0.1327
_refine_ls_wR_factor_ref 0.1364
_reflns_number_gt 4125
_reflns_number_total 4677
_reflns_threshold_expression >2sigma(I)
_cod_data_source_file ic025909s_3.cif
_cod_data_source_block codib2-compound3
_cod_database_code 4312961

loop_
_symmetry_equiv_pos_as_xyz
'x, y, z'
'-x, -y, -z'

loop_
_atom_site_label
_atom_site_type_symbol
_atom_site_fract_x
_atom_site_fract_y
_atom_site_fract_z
_atom_site_U_iso_or_equiv
_atom_site_adp_type
_atom_site_occupancy
_atom_site_symmetry_multiplicity
_atom_site_calc_flag
_atom_site_refinement_flags
_atom_site_disorder_assembly
_atom_site_disorder_group
C1 C 0.1476(3) -0.0340(2) 0.1773(2) 0.0339(5) Uani 1 1 d . . .
H1A H 0.0392 -0.0896 0.1246 0.051 Uiso 1 1 calc R . .
H1B H 0.1987 -0.0590 0.2438 0.051 Uiso 1 1 calc R . .
H1C H 0.2175 -0.0339 0.1351 0.051 Uiso 1 1 calc R . .
C2 C 0.1277(3) 0.0910(2) 0.2216(2) 0.0285(5) Uani 1 1 d . . .
C15 C -0.1291(3) 0.2597(3) 0.1260(2) 0.0352(5) Uani 1 1 d . . .
H15A H -0.1914 0.3155 0.1468 0.053 Uiso 1 1 calc R . .
H15B H -0.1752 0.1819 0.1267 0.053 Uiso 1 1 calc R . .
H15C H -0.1363 0.2508 0.0478 0.053 Uiso 1 1 calc R . .
C3 C 0.0761(3) 0.1332(2) 0.3200(2) 0.0289(5) Uani 1 1 d . . .
C4 C 0.0457(3) 0.0571(3) 0.3891(2) 0.0387(6) Uani 1 1 d . . .
H4A H 0.0101 0.1016 0.4468 0.058 Uiso 1 1 calc R . .
H4B H 0.1475 0.0376 0.4295 0.058 Uiso 1 1 calc R . .
H4C H -0.0403 -0.0167 0.3356 0.058 Uiso 1 1 calc R . .
C5 C 0.1933(3) 0.5952(2) 0.1077(2) 0.0350(5) Uani 1 1 d . . .
H5A H 0.2203 0.5499 0.0454 0.052 Uiso 1 1 calc R . .
H5B H 0.2876 0.6631 0.1637 0.052 Uiso 1 1 calc R . .
H5C H 0.0978 0.6243 0.0739 0.052 Uiso 1 1 calc R . .
C6 C 0.1533(3) 0.5149(2) 0.1703(2) 0.0278(5) Uani 1 1 d . . .
C7 C 0.0991(3) 0.5575(2) 0.2673(2) 0.0300(5) Uani 1 1 d . . .
C8 C 0.0797(3) 0.6827(2) 0.3112(2) 0.0359(5) Uani 1 1 d . . .
H8A H 0.0563 0.6933 0.3801 0.054 Uiso 1 1 calc R . .
H8B H -0.0113 0.6939 0.2496 0.054 Uiso 1 1 calc R . .
H8C H 0.1818 0.7415 0.3323 0.054 Uiso 1 1 calc R . .
C9 C 0.3315(3) 0.2031(2) -0.0410(2) 0.0302(5) Uani 1 1 d . . .
C10 C 0.3653(3) 0.0902(2) -0.0720(2) 0.0359(5) Uani 1 1 d . . .
H10 H 0.3625 0.0426 -0.0259 0.043 Uiso 1 1 calc R . .
C11 C 0.4029(3) 0.0459(3) -0.1691(2) 0.0367(5) Uani 1 1 d . . .
H11 H 0.4254 -0.0298 -0.1861 0.044 Uiso 1 1 calc R . .
C12 C 0.4074(3) 0.1140(2) -0.2421(2) 0.0307(5) Uani 1 1 d . . .
C13 C 0.3726(3) 0.2258(2) -0.2124(2) 0.0356(5) Uani 1 1 d . . .
H13 H 0.3735 0.2728 -0.2593 0.043 Uiso 1 1 calc R . .
C14 C 0.3360(3) 0.2705(2) -0.1140(2) 0.0356(5) Uani 1 1 d . . .
H14 H 0.3142 0.3464 -0.0967 0.043 Uiso 1 1 calc R . .
B1 B 0.2969(3) 0.2542(3) 0.0759(2) 0.0299(5) Uani 1 1 d . . .
B2 B 0.4493(3) 0.0657(3) -0.3535(2) 0.0322(6) Uani 1 1 d . . .
N1 N 0.1509(2) 0.17446(18) 0.17810(16) 0.0279(4) Uani 1 1 d . . .
N2 N 0.1613(2) 0.40309(19) 0.14822(17) 0.0275(4) Uani 1 1 d . . .
N3 N 0.0729(3) 0.47330(19) 0.30987(17) 0.0299(4) Uani 1 1 d . . .
N4 N 0.0615(2) 0.24349(19) 0.33960(17) 0.0301(4) Uani 1 1 d . . .
O1 O 0.1927(2) 0.14557(15) 0.08259(14) 0.0297(4) Uani 1 1 d . . .
O2 O 0.2018(2) 0.34865(16) 0.05621(14) 0.0298(4) Uani 1 1 d . . .
O2W O 0.4611(2) 0.36986(17) 0.58100(16) 0.0402(4) Uani 1 1 d . . .
O1W O 0.3610(2) 0.39441(16) 0.36514(14) 0.0322(4) Uani 1 1 d . . .
O3 O 0.0232(2) 0.49671(17) 0.39994(16) 0.0368(4) Uani 1 1 d . . .
H3 H 0.0109 0.4359 0.4177 0.055 Uiso 1 1 calc . . .
O3W O 0.3363(2) -0.24003(19) -0.36510(19) 0.0453(5) Uani 1 1 d . . .
O4 O 0.0157(2) 0.29820(17) 0.42705(15) 0.0351(4) Uani 1 1 d . . .
O4W O 0.6953(2) 0.51558(19) 0.27875(19) 0.0469(5) Uani 1 1 d . . .
O5 O 0.4482(2) 0.30640(16) 0.18930(14) 0.0319(4) Uani 1 1 d . . .
O6 O 0.4974(2) 0.14902(17) -0.39904(16) 0.0377(4) Uani 1 1 d . . .
H6 H 0.5166 0.1143 -0.4558 0.057 Uiso 1 1 calc . . .
O7 O 0.4417(2) -0.04919(17) -0.40661(15) 0.0368(4) Uani 1 1 d . . .
H7 H 0.4112 -0.0912 -0.3732 0.055 Uiso 1 1 calc . . .
Co Co 0.11125(4) 0.32380(3) 0.24415(2) 0.02597(13) Uani 1 1 d . . .
H1O5 H 0.5195 0.3759 0.1910 0.050 Uiso 1 1 d . . .
H2W1 H 0.4074 0.3614 0.3168 0.050 Uiso 1 1 d . . .
H1W1 H 0.3882 0.3763 0.4201 0.050 Uiso 1 1 d . . .
H1W2 H 0.4967 0.3034 0.5923 0.050 Uiso 1 1 d . . .
H1W3 H 0.2270 -0.2749 -0.3925 0.050 Uiso 1 1 d . . .
H2W3 H 0.3958 -0.2614 -0.3020 0.050 Uiso 1 1 d . . .
H1W4 H 0.7904 0.5080 0.3250 0.050 Uiso 1 1 d . . .
H2W4 H 0.6628 0.5555 0.3357 0.050 Uiso 1 1 d . . .
H2W2 H 0.5426 0.4368 0.5843 0.050 Uiso 1 1 d . . .

loop_
_atom_site_aniso_label
_atom_site_aniso_U_11
_atom_site_aniso_U_22
_atom_site_aniso_U_33
_atom_site_aniso_U_23
_atom_site_aniso_U_13
_atom_site_aniso_U_12
C1 0.0359(12) 0.0292(13) 0.0377(13) 0.0123(10) 0.0164(10) 0.0087(10)
C2 0.0269(11) 0.0328(12) 0.0277(11) 0.0088(9) 0.0145(9) 0.0094(9)
C15 0.0306(12) 0.0436(14) 0.0328(12) 0.0145(10) 0.0146(10) 0.0082(10)
C3 0.0293(11) 0.0338(12) 0.0279(11) 0.0126(9) 0.0157(9) 0.0071(9)
C4 0.0423(14) 0.0446(15) 0.0397(13) 0.0224(11) 0.0233(11) 0.0108(11)
C5 0.0379(13) 0.0364(13) 0.0338(12) 0.0151(10) 0.0176(10) 0.0073(10)
C6 0.0266(10) 0.0331(12) 0.0258(10) 0.0110(9) 0.0130(9) 0.0079(9)
C7 0.0297(11) 0.0347(13) 0.0273(11) 0.0083(9) 0.0150(9) 0.0110(9)
C8 0.0402(13) 0.0314(13) 0.0395(13) 0.0104(10) 0.0222(11) 0.0094(10)
C9 0.0274(11) 0.0387(13) 0.0267(11) 0.0109(9) 0.0145(9) 0.0085(9)
C10 0.0442(14) 0.0427(14) 0.0305(12) 0.0162(10) 0.0225(11) 0.0150(11)
C11 0.0463(14) 0.0384(14) 0.0346(12) 0.0142(10) 0.0244(11) 0.0162(11)
C12 0.0287(11) 0.0387(13) 0.0273(11) 0.0101(9) 0.0159(9) 0.0093(9)
C13 0.0423(14) 0.0384(14) 0.0355(13) 0.0158(10) 0.0245(11) 0.0108(10)
C14 0.0406(13) 0.0375(14) 0.0367(13) 0.0130(10) 0.0248(11) 0.0111(11)
B1 0.0298(12) 0.0358(14) 0.0279(12) 0.0111(10) 0.0158(10) 0.0105(10)
B2 0.0278(12) 0.0434(16) 0.0294(12) 0.0142(11) 0.0160(10) 0.0082(11)
N1 0.0274(9) 0.0346(11) 0.0232(9) 0.0104(7) 0.0132(7) 0.0057(8)
N2 0.0262(9) 0.0359(11) 0.0242(9) 0.0107(7) 0.0145(7) 0.0086(8)
N3 0.0332(10) 0.0351(11) 0.0285(9) 0.0137(8) 0.0185(8) 0.0101(8)
N4 0.0291(10) 0.0386(12) 0.0267(9) 0.0116(8) 0.0166(8) 0.0084(8)
O1 0.0341(8) 0.0342(9) 0.0260(8) 0.0091(6) 0.0193(7) 0.0092(7)
O2 0.0337(8) 0.0388(9) 0.0248(8) 0.0124(7) 0.0189(7) 0.0130(7)
O2W 0.0440(10) 0.0425(11) 0.0362(9) 0.0157(8) 0.0185(8) 0.0098(8)
O1W 0.0324(8) 0.0397(10) 0.0254(8) 0.0113(7) 0.0143(7) 0.0072(7)
O3 0.0501(11) 0.0393(10) 0.0358(9) 0.0152(7) 0.0309(8) 0.0172(8)
O3W 0.0426(11) 0.0492(12) 0.0494(11) 0.0254(9) 0.0203(9) 0.0096(9)
O4 0.0425(10) 0.0420(10) 0.0315(9) 0.0139(7) 0.0259(8) 0.0132(8)
O4W 0.0392(10) 0.0513(12) 0.0512(12) 0.0169(9) 0.0220(9) 0.0093(9)
O5 0.0294(8) 0.0389(10) 0.0287(8) 0.0121(7) 0.0142(7) 0.0074(7)
O6 0.0507(11) 0.0363(10) 0.0367(9) 0.0128(7) 0.0302(8) 0.0110(8)
O7 0.0426(10) 0.0427(10) 0.0332(9) 0.0167(7) 0.0242(8) 0.0058(8)
Co 0.02864(19) 0.0306(2) 0.02400(18) 0.01075(13) 0.01592(13) 0.00831(13)

loop_
_atom_type_symbol
_atom_type_description
_atom_type_scat_dispersion_real
_atom_type_scat_dispersion_imag
_atom_type_scat_source
H H 0.0000 0.0000 'International Tables Vol C Tables 4.2.6.8 and 6.1.1.4'
C C 0.0033 0.0016 'International Tables Vol C Tables 4.2.6.8 and 6.1.1.4'
B B 0.0013 0.0007 'International Tables Vol C Tables 4.2.6.8 and 6.1.1.4'
N N 0.0061 0.0033 'International Tables Vol C Tables 4.2.6.8 and 6.1.1.4'
O O 0.0106 0.0060 'International Tables Vol C Tables 4.2.6.8 and 6.1.1.4'
Co Co 0.3494 0.9721 'International Tables Vol C Tables 4.2.6.8 and 6.1.1.4'

loop_
_geom_angle_atom_site_label_1
_geom_angle_atom_site_label_2
_geom_angle_atom_site_label_3
_geom_angle
_geom_angle_site_symmetry_1
_geom_angle_site_symmetry_3
_geom_angle_publ_flag
N1 C2 C3 112.0(2) . . ?
N1 C2 C1 124.5(2) . . ?
C3 C2 C1 123.4(2) . . ?
N4 C3 C2 112.2(2) . . ?
N4 C3 C4 124.1(2) . . ?
C2 C3 C4 123.7(2) . . ?
N2 C6 C7 112.4(2) . . ?
N2 C6 C5 125.6(2) . . ?
C7 C6 C5 122.1(2) . . ?
N3 C7 C6 111.7(2) . . ?
N3 C7 C8 124.5(2) . . ?
C6 C7 C8 123.7(2) . . ?
C10 C9 C14 116.3(2) . . ?
C10 C9 B1 121.1(2) . . ?
C14 C9 B1 122.5(2) . . ?
C11 C10 C9 122.5(2) . . ?
C10 C11 C12 120.9(3) . . ?
C13 C12 C11 116.9(2) . . ?
C13 C12 B2 121.1(2) . . ?
C11 C12 B2 122.0(2) . . ?
C12 C13 C14 122.0(2) . . ?
C13 C14 C9 121.3(3) . . ?
O5 B1 O2 110.6(2) . . ?
O5 B1 O1 106.63(19) . . ?
O2 B1 O1 112.32(19) . . ?
O5 B1 C9 114.95(19) . . ?
O2 B1 C9 106.03(19) . . ?
O1 B1 C9 106.4(2) . . ?
O7 B2 O6 117.2(2) . . ?
O7 B2 C12 125.0(2) . . ?
O6 B2 C12 117.8(2) . . ?
C2 N1 O1 118.0(2) . . ?
C2 N1 Co 117.28(16) . . ?
O1 N1 Co 124.58(15) . . ?
C6 N2 O2 119.12(19) . . ?
C6 N2 Co 116.93(16) . . ?
O2 N2 Co 123.94(16) . . ?
C7 N3 O3 119.8(2) . . ?
C7 N3 Co 117.32(16) . . ?
O3 N3 Co 122.87(15) . . ?
C3 N4 O4 120.8(2) . . ?
C3 N4 Co 116.91(16) . . ?
O4 N4 Co 122.26(16) . . ?
N1 O1 B1 113.63(17) . . ?
N2 O2 B1 114.32(17) . . ?
N3 Co N1 179.63(8) . . ?
N3 Co N2 81.61(9) . . ?
N1 Co N2 98.08(9) . . ?
N3 Co N4 98.77(9) . . ?
N1 Co N4 81.53(9) . . ?
N2 Co N4 179.61(8) . . ?
N3 Co C15 90.53(11) . . ?
N1 Co C15 89.68(10) . . ?
N2 Co C15 90.50(10) . . ?
N4 Co C15 89.49(10) . . ?
N3 Co O1W 88.52(8) . . ?
N1 Co O1W 91.26(8) . . ?
N2 Co O1W 88.10(8) . . ?
N4 Co O1W 91.91(8) . . ?
C15 Co O1W 178.41(9) . . ?

loop_
_geom_bond_atom_site_label_1
_geom_bond_atom_site_label_2
_geom_bond_distance
_geom_bond_site_symmetry_2
_geom_bond_publ_flag
C1 C2 1.493(3) . ?
C2 N1 1.293(3) . ?
C2 C3 1.480(3) . ?
C15 Co 1.998(3) . ?
C3 N4 1.296(3) . ?
C3 C4 1.495(3) . ?
C5 C6 1.491(3) . ?
C6 N2 1.294(3) . ?
C6 C7 1.480(3) . ?
C7 N3 1.299(3) . ?
C7 C8 1.492(3) . ?
C9 C10 1.392(4) . ?
C9 C14 1.401(3) . ?
C9 B1 1.612(3) . ?
C10 C11 1.390(3) . ?
C11 C12 1.406(3) . ?
C12 C13 1.384(4) . ?
C12 B2 1.583(3) . ?
C13 C14 1.398(3) . ?
B1 O5 1.470(3) . ?
B1 O2 1.513(3) . ?
B1 O1 1.521(3) . ?
B2 O7 1.323(4) . ?
B2 O6 1.375(3) . ?
N1 O1 1.376(2) . ?
N1 Co 1.878(2) . ?
N2 O2 1.375(2) . ?
N2 Co 1.880(2) . ?
N3 O3 1.355(2) . ?
N3 Co 1.874(2) . ?
N4 O4 1.358(2) . ?
N4 Co 1.882(2) . ?
O1W Co 2.0712(18) . ?
